data_7227112
loop_
_publ_author_name
'Dong, Yuwei'
'Fan, Ruiqing'
'Chen, Wei'
'Zhang, Huijie'
'Song, Yang'
'Du, Xi'
'Wang, Ping'
'Wei, Liguo'
'Yang, Yulin'

_publ_section_title
;
 Luminescent Properties of Zn(II) Supramolecular Framework: Easily Tunable
 Optical Properties by Variation of the Alkyl Substitution of
 (E)-N-(Pyridine-2-ylethylidyne)arylamine Ligands
;
_journal_name_full 'RSC Adv.'
_journal_paper_doi 10.1039/C6RA20377A
_journal_year 2016
_chemical_formula_sum 'C14 H14 Cl2 N2 O Zn'
_chemical_formula_weight 362.54
_chemical_name_systematic
; 
 ? 
;
_space_group_IT_number 14
_symmetry_cell_setting monoclinic
_symmetry_space_group_name_Hall '-P 2yn'
_symmetry_space_group_name_H-M 'P 1 21/n 1'
_atom_sites_solution_hydrogens geom
_atom_sites_solution_primary direct
_atom_sites_solution_secondary difmap
_audit_creation_method SHELXL-97
_audit_update_record
;
2016-09-27 deposited with the CCDC.
2016-11-15 downloaded from the CCDC.
;
_cell_angle_alpha 90.00
_cell_angle_beta 106.827(3)
_cell_angle_gamma 90.00
_cell_formula_units_Z 4
_cell_length_a 11.311(3)
_cell_length_b 9.796(3)
_cell_length_c 14.305(4)
_cell_measurement_reflns_used 11102
_cell_measurement_temperature 296(2)
_cell_measurement_theta_max 26.93
_cell_measurement_theta_min 2.03
_cell_volume 1517.2(7)
_computing_cell_refinement 'Bruker SMART'
_computing_data_collection 'Bruker SMART'
_computing_data_reduction 'Bruker SAINT'
_computing_molecular_graphics SHELXP-97
_computing_publication_material SHELXTL
_computing_structure_refinement 'SHELXL-97 (Sheldrick, 1997)'
_computing_structure_solution 'SHELXS-97 (Sheldrick, 1990)'
_diffrn_ambient_temperature 296(2)
_diffrn_measured_fraction_theta_full 0.999
_diffrn_measured_fraction_theta_max 0.926
_diffrn_measurement_device_type 'Bruker Smart APEX CCD area detector'
_diffrn_measurement_method 'phi and omega scans'
_diffrn_radiation_monochromator graphite
_diffrn_radiation_source 'fine-focus sealed tube'
_diffrn_radiation_type MoK\a
_diffrn_radiation_wavelength 0.71073
_diffrn_reflns_av_R_equivalents 0.0346
_diffrn_reflns_av_unetI/netI 0.0355
_diffrn_reflns_limit_h_max 14
_diffrn_reflns_limit_h_min -13
_diffrn_reflns_limit_k_max 12
_diffrn_reflns_limit_k_min -12
_diffrn_reflns_limit_l_max 17
_diffrn_reflns_limit_l_min -18
_diffrn_reflns_number 11102
_diffrn_reflns_theta_full 25.00
_diffrn_reflns_theta_max 26.93
_diffrn_reflns_theta_min 2.03
_exptl_absorpt_coefficient_mu 1.966
_exptl_absorpt_correction_T_max 0.8128
_exptl_absorpt_correction_T_min 0.7841
_exptl_absorpt_correction_type multi-scan
_exptl_absorpt_process_details SADABS
_exptl_crystal_colour yellow
_exptl_crystal_density_diffrn 1.587
_exptl_crystal_density_method 'not measured'
_exptl_crystal_description block
_exptl_crystal_F_000 736
_exptl_crystal_size_max 0.13
_exptl_crystal_size_mid 0.12
_exptl_crystal_size_min 0.11
_refine_diff_density_max 0.379
_refine_diff_density_min -0.370
_refine_diff_density_rms 0.066
_refine_ls_extinction_method none
_refine_ls_goodness_of_fit_ref 1.023
_refine_ls_hydrogen_treatment mixed
_refine_ls_matrix_type full
_refine_ls_number_parameters 181
_refine_ls_number_reflns 3041
_refine_ls_number_restraints 0
_refine_ls_restrained_S_all 1.023
_refine_ls_R_factor_all 0.0479
_refine_ls_R_factor_gt 0.0336
_refine_ls_shift/su_max 0.010
_refine_ls_shift/su_mean 0.001
_refine_ls_structure_factor_coef Fsqd
_refine_ls_weighting_details 'calc w=1/[\s^2^(Fo^2^)+(0.0451P)^2^+0.1131P] where P=(Fo^2^+2Fc^2^)/3'
_refine_ls_weighting_scheme calc
_refine_ls_wR_factor_gt 0.0807
_refine_ls_wR_factor_ref 0.0873
_reflns_number_gt 2371
_reflns_number_total 3041
_reflns_threshold_expression >2sigma(I)
_cod_data_source_file c6ra20377a2.cif
_cod_data_source_block Zn5
_cod_depositor_comments
;
The following automatic conversions were performed:

'_symmetry_cell_setting' value 'Monoclinic' changed to 'monoclinic'
according to
/usr/data/users/saulius/crontab/automatic-downloads/rss-feeds/RSC/lib/dictionaries/cif_core.dic
dictionary named 'cif_core.dic' version 2.4.2 from 2011-04-26.

Automatic conversion script
Id: cif_fix_values 4268 2015-11-12 08:31:59Z antanas 
;
_cod_original_cell_volume 1517.1(8)
_cod_original_sg_symbol_H-M 'P2(1)/n  '
_cod_database_code 7227112

loop_
_symmetry_equiv_pos_as_xyz
'x, y, z'
'-x+1/2, y+1/2, -z+1/2'
'-x, -y, -z'
'x-1/2, -y-1/2, z-1/2'

loop_
_atom_site_label
_atom_site_type_symbol
_atom_site_fract_x
_atom_site_fract_y
_atom_site_fract_z
_atom_site_U_iso_or_equiv
_atom_site_adp_type
_atom_site_occupancy
_atom_site_symmetry_multiplicity
_atom_site_calc_flag
_atom_site_refinement_flags
Zn1 Zn 0.98008(3) 0.77879(3) 0.19679(2) 0.04388(13) Uani 1 1 d .
N1 N 1.04437(19) 0.9629(2) 0.15649(15) 0.0439(5) Uani 1 1 d .
N2 N 0.81647(18) 0.88698(19) 0.13986(14) 0.0369(5) Uani 1 1 d .
O1 O 0.77068(18) 0.63258(18) 0.09371(16) 0.0610(6) Uani 1 1 d .
Cl1 Cl 1.07627(7) 0.61907(8) 0.13577(5) 0.0621(2) Uani 1 1 d .
Cl2 Cl 1.00494(7) 0.76377(7) 0.35641(5) 0.0529(2) Uani 1 1 d .
C1 C 0.9546(2) 1.0494(2) 0.11014(17) 0.0388(6) Uani 1 1 d .
C2 C 0.9816(3) 1.1728(3) 0.0748(2) 0.0530(7) Uani 1 1 d .
H2A H 0.9187 1.2323 0.0431 0.064 Uiso 1 1 calc R
C3 C 1.1040(3) 1.2065(3) 0.0873(2) 0.0680(10) Uani 1 1 d .
H3A H 1.1240 1.2890 0.0636 0.082 Uiso 1 1 calc R
C4 C 1.1943(3) 1.1192(4) 0.1339(2) 0.0691(10) Uani 1 1 d .
H4A H 1.2769 1.1406 0.1427 0.083 Uiso 1 1 calc R
C5 C 1.1613(3) 0.9979(3) 0.1682(2) 0.0614(8) Uani 1 1 d .
H5A H 1.2234 0.9380 0.2009 0.074 Uiso 1 1 calc R
C6 C 0.8265(2) 1.0037(2) 0.10153(17) 0.0393(6) Uani 1 1 d .
C7 C 0.7206(3) 1.0930(3) 0.0489(2) 0.0653(9) Uani 1 1 d .
H7A H 0.6442 1.0503 0.0490 0.098 Uiso 1 1 calc R
H7B H 0.7222 1.1061 -0.0173 0.098 Uiso 1 1 calc R
H7C H 0.7275 1.1798 0.0811 0.098 Uiso 1 1 calc R
C8 C 0.7021(2) 0.8330(3) 0.14639(18) 0.0381(6) Uani 1 1 d .
C9 C 0.6802(2) 0.6951(3) 0.1238(2) 0.0440(6) Uani 1 1 d .
C10 C 0.5741(3) 0.6340(3) 0.1329(2) 0.0544(7) Uani 1 1 d .
H10A H 0.5582 0.5426 0.1165 0.065 Uiso 1 1 calc R
C11 C 0.4914(3) 0.7101(3) 0.1669(2) 0.0591(8) Uani 1 1 d .
H11A H 0.4196 0.6694 0.1727 0.071 Uiso 1 1 calc R
C12 C 0.5145(3) 0.8443(3) 0.1918(2) 0.0588(8) Uani 1 1 d .
H12A H 0.4591 0.8943 0.2152 0.071 Uiso 1 1 calc R
C13 C 0.6203(3) 0.9054(3) 0.1821(2) 0.0517(7) Uani 1 1 d .
H13A H 0.6364 0.9964 0.1999 0.062 Uiso 1 1 calc R
C14 C 0.7497(3) 0.4968(3) 0.0560(3) 0.0783(10) Uani 1 1 d .
H14A H 0.8206 0.4661 0.0378 0.117 Uiso 1 1 calc R
H14B H 0.6784 0.4957 -0.0002 0.117 Uiso 1 1 calc R
H14C H 0.7361 0.4373 0.1052 0.117 Uiso 1 1 calc R

loop_
_atom_site_aniso_label
_atom_site_aniso_U_11
_atom_site_aniso_U_22
_atom_site_aniso_U_33
_atom_site_aniso_U_23
_atom_site_aniso_U_13
_atom_site_aniso_U_12
Zn1 0.0409(2) 0.0420(2) 0.0504(2) 0.00737(14) 0.01579(16) 0.00852(13)
N1 0.0385(13) 0.0504(13) 0.0423(12) 0.0019(10) 0.0113(10) -0.0057(10)
N2 0.0332(11) 0.0350(11) 0.0424(12) -0.0009(9) 0.0106(10) 0.0003(9)
O1 0.0574(13) 0.0367(10) 0.0955(16) -0.0105(10) 0.0327(12) -0.0011(9)
Cl1 0.0684(5) 0.0636(5) 0.0543(4) 0.0004(3) 0.0179(4) 0.0254(4)
Cl2 0.0580(5) 0.0546(4) 0.0509(4) 0.0071(3) 0.0231(4) 0.0104(3)
C1 0.0469(15) 0.0362(13) 0.0348(14) -0.0032(10) 0.0144(12) -0.0059(11)
C2 0.069(2) 0.0456(15) 0.0495(17) 0.0015(13) 0.0257(15) -0.0087(15)
C3 0.091(3) 0.067(2) 0.050(2) -0.0054(16) 0.0268(19) -0.037(2)
C4 0.057(2) 0.098(3) 0.053(2) -0.0071(18) 0.0164(17) -0.0424(19)
C5 0.0420(17) 0.083(2) 0.0553(19) 0.0031(16) 0.0081(15) -0.0132(16)
C6 0.0416(15) 0.0406(14) 0.0364(14) 0.0013(11) 0.0125(12) 0.0054(11)
C7 0.057(2) 0.070(2) 0.074(2) 0.0322(17) 0.0266(17) 0.0213(16)
C8 0.0344(14) 0.0405(13) 0.0370(14) 0.0033(11) 0.0065(11) 0.0001(11)
C9 0.0421(16) 0.0417(15) 0.0460(16) 0.0042(11) 0.0091(13) -0.0020(12)
C10 0.0515(18) 0.0506(16) 0.0584(19) 0.0028(14) 0.0117(15) -0.0129(14)
C11 0.0416(17) 0.078(2) 0.0577(19) 0.0103(16) 0.0148(15) -0.0144(15)
C12 0.0479(18) 0.072(2) 0.063(2) 0.0037(16) 0.0263(16) 0.0016(15)
C13 0.0490(17) 0.0499(16) 0.0589(18) -0.0008(13) 0.0199(15) 0.0024(13)
C14 0.094(3) 0.0444(17) 0.102(3) -0.0213(18) 0.037(2) -0.0055(17)

loop_
_atom_type_symbol
_atom_type_description
_atom_type_scat_dispersion_real
_atom_type_scat_dispersion_imag
_atom_type_scat_source
C C 0.0033 0.0016 'International Tables Vol C Tables 4.2.6.8 and 6.1.1.4'
H H 0.0000 0.0000 'International Tables Vol C Tables 4.2.6.8 and 6.1.1.4'
N N 0.0061 0.0033 'International Tables Vol C Tables 4.2.6.8 and 6.1.1.4'
O O 0.0106 0.0060 'International Tables Vol C Tables 4.2.6.8 and 6.1.1.4'
Cl Cl 0.1484 0.1585 'International Tables Vol C Tables 4.2.6.8 and 6.1.1.4'
Zn Zn 0.2839 1.4301 'International Tables Vol C Tables 4.2.6.8 and 6.1.1.4'

loop_
_geom_angle_atom_site_label_1
_geom_angle_atom_site_label_2
_geom_angle_atom_site_label_3
_geom_angle
N2 Zn1 N1 78.08(8)
N2 Zn1 Cl2 105.61(6)
N1 Zn1 Cl2 112.97(6)
N2 Zn1 Cl1 133.23(6)
N1 Zn1 Cl1 104.50(7)
Cl2 Zn1 Cl1 115.21(3)
C5 N1 C1 118.9(2)
C5 N1 Zn1 127.0(2)
C1 N1 Zn1 114.06(16)
C6 N2 C8 123.4(2)
C6 N2 Zn1 116.14(16)
C8 N2 Zn1 120.40(15)
C9 O1 C14 118.6(2)
N1 C1 C2 121.2(2)
N1 C1 C6 115.5(2)
C2 C1 C6 123.2(3)
C1 C2 C3 118.8(3)
C1 C2 H2A 120.6
C3 C2 H2A 120.6
C4 C3 C2 119.9(3)
C4 C3 H3A 120.0
C2 C3 H3A 120.0
C3 C4 C5 118.5(3)
C3 C4 H4A 120.7
C5 C4 H4A 120.7
N1 C5 C4 122.6(3)
N1 C5 H5A 118.7
C4 C5 H5A 118.7
N2 C6 C1 115.9(2)
N2 C6 C7 125.2(2)
C1 C6 C7 118.9(2)
C6 C7 H7A 109.5
C6 C7 H7B 109.5
H7A C7 H7B 109.5
C6 C7 H7C 109.5
H7A C7 H7C 109.5
H7B C7 H7C 109.5
C13 C8 C9 119.4(2)
C13 C8 N2 123.6(2)
C9 C8 N2 116.6(2)
O1 C9 C10 126.0(2)
O1 C9 C8 114.1(2)
C10 C9 C8 120.0(2)
C9 C10 C11 119.5(3)
C9 C10 H10A 120.3
C11 C10 H10A 120.3
C12 C11 C10 120.7(3)
C12 C11 H11A 119.7
C10 C11 H11A 119.7
C11 C12 C13 119.7(3)
C11 C12 H12A 120.1
C13 C12 H12A 120.1
C8 C13 C12 120.6(3)
C8 C13 H13A 119.7
C12 C13 H13A 119.7
O1 C14 H14A 109.5
O1 C14 H14B 109.5
H14A C14 H14B 109.5
O1 C14 H14C 109.5
H14A C14 H14C 109.5
H14B C14 H14C 109.5

loop_
_geom_bond_atom_site_label_1
_geom_bond_atom_site_label_2
_geom_bond_distance
Zn1 N2 2.083(2)
Zn1 N1 2.087(2)
Zn1 Cl2 2.2233(10)
Zn1 Cl1 2.2233(8)
N1 C5 1.329(3)
N1 C1 1.341(3)
N2 C6 1.287(3)
N2 C8 1.425(3)
O1 C9 1.365(3)
O1 C14 1.429(3)
C1 C2 1.379(3)
C1 C6 1.487(3)
C2 C3 1.383(4)
C2 H2A 0.9300
C3 C4 1.350(5)
C3 H3A 0.9300
C4 C5 1.378(4)
C4 H4A 0.9300
C5 H5A 0.9300
C6 C7 1.499(3)
C7 H7A 0.9600
C7 H7B 0.9600
C7 H7C 0.9600
C8 C13 1.377(3)
C8 C9 1.395(4)
C9 C10 1.380(4)
C10 C11 1.389(4)
C10 H10A 0.9300
C11 C12 1.368(4)
C11 H11A 0.9300
C12 C13 1.380(4)
C12 H12A 0.9300
C13 H13A 0.9300
C14 H14A 0.9600
C14 H14B 0.9600
C14 H14C 0.9600
